data_1574806
loop_
_publ_author_name
'Wang, Yuyi'
'Shi, Tao'
'Yue, Ling'
'Zhou, Guijiang'
'Su, Bochao'

_publ_section_title
;
 Carbene-stabilized 6,12-diboraanthanthrenes: unveiling the multistage
 redox properties of polycyclic aromatic hydrocarbons featuring
 electron-rich boron centers.
;
_journal_issue 27
_journal_name_full 'Chemical science'
_journal_page_first 12510
_journal_page_last 12518
_journal_paper_doi 10.1039/d5sc02449h
_journal_volume 16
_journal_year 2025
_chemical_formula_sum 'C94 H136 B2 K2 N8 O14'
_chemical_formula_weight 1701.92
_space_group_crystal_system monoclinic
_space_group_IT_number 14
_space_group_name_Hall '-P 2yn'
_space_group_name_H-M_alt 'P 1 21/n 1'
_atom_sites_solution_hydrogens geom
_audit_creation_method SHELXL-2014/7
_audit_update_record
;
2024-12-27 deposited with the CCDC.	2025-06-05 downloaded from the CCDC.
;
_cell_angle_alpha 90
_cell_angle_beta 91.891(2)
_cell_angle_gamma 90
_cell_formula_units_Z 2
_cell_length_a 13.2016(3)
_cell_length_b 13.5917(3)
_cell_length_c 27.9529(8)
_cell_measurement_reflns_used 6767
_cell_measurement_temperature 150(2)
_cell_measurement_theta_max 67.90
_cell_measurement_theta_min 3.16
_cell_volume 5012.9(2)
_computing_cell_refinement 'Bruker SAINT'
_computing_data_collection 'Bruker APEX2'
_computing_data_reduction 'Bruker SAINT'
_computing_molecular_graphics 'Bruker SHELXTL'
_computing_publication_material 'Bruker SHELXTL'
_computing_structure_refinement 'SHELXL-2014/7 (Sheldrick, 2014)'
_computing_structure_solution 'SHELXS-97 (Sheldrick 2008)'
_diffrn_ambient_temperature 150(2)
_diffrn_measured_fraction_theta_full 0.998
_diffrn_measured_fraction_theta_max 0.996
_diffrn_measurement_device_type 'Bruker APEX-II CCD'
_diffrn_measurement_method '\f and \w scans'
_diffrn_radiation_type CuK\a
_diffrn_radiation_wavelength 1.54178
_diffrn_reflns_av_R_equivalents 0.1375
_diffrn_reflns_av_unetI/netI 0.1005
_diffrn_reflns_Laue_measured_fraction_full 0.998
_diffrn_reflns_Laue_measured_fraction_max 0.996
_diffrn_reflns_limit_h_max 15
_diffrn_reflns_limit_h_min -15
_diffrn_reflns_limit_k_max 16
_diffrn_reflns_limit_k_min -16
_diffrn_reflns_limit_l_max 33
_diffrn_reflns_limit_l_min -33
_diffrn_reflns_number 51540
_diffrn_reflns_point_group_measured_fraction_full 0.998
_diffrn_reflns_point_group_measured_fraction_max 0.996
_diffrn_reflns_theta_full 67.679
_diffrn_reflns_theta_max 68.521
_diffrn_reflns_theta_min 3.164
_exptl_absorpt_coefficient_mu 1.319
_exptl_absorpt_correction_type none
_exptl_crystal_colour black
_exptl_crystal_density_diffrn 1.128
_exptl_crystal_description block
_exptl_crystal_F_000 1832
_refine_diff_density_max 0.467
_refine_diff_density_min -0.557
_refine_diff_density_rms 0.070
_refine_ls_extinction_coef 0.0024(3)
_refine_ls_extinction_expression Fc^*^=kFc[1+0.001xFc^2^\l^3^/sin(2\q)]^-1/4^
_refine_ls_extinction_method 'SHELXL-2014/7 (Sheldrick 2014'
_refine_ls_goodness_of_fit_ref 1.086
_refine_ls_hydrogen_treatment constr
_refine_ls_matrix_type full
_refine_ls_number_parameters 547
_refine_ls_number_reflns 9192
_refine_ls_number_restraints 0
_refine_ls_restrained_S_all 1.086
_refine_ls_R_factor_all 0.0937
_refine_ls_R_factor_gt 0.0679
_refine_ls_shift/su_max 0.000
_refine_ls_shift/su_mean 0.000
_refine_ls_structure_factor_coef Fsqd
_refine_ls_weighting_details 'w=1/[\s^2^(Fo^2^)+(0.0970P)^2^+0.3290P] where P=(Fo^2^+2Fc^2^)/3'
_refine_ls_weighting_scheme calc
_refine_ls_wR_factor_gt 0.1767
_refine_ls_wR_factor_ref 0.1962
_reflns_Friedel_coverage 0.000
_reflns_number_gt 6444
_reflns_number_total 9192
_reflns_threshold_expression 'I > 2\s(I)'
_cod_data_source_file d5sc02449h2.cif
_cod_data_source_block su10
_cod_depositor_comments 'Adding full bibliography for 1574804--1574812.cif.'
_cod_original_sg_symbol_H-M 'P 21/n'
_cod_database_code 1574806
_shelx_shelxl_version_number 2014/7
_shelx_space_group_comment
;
The symmetry employed for this shelxl refinement is uniquely defined
by the following loop, which should always be used as a source of
symmetry information in preference to the above space-group names.
They are only intended as comments.
;

loop_
_space_group_symop_operation_xyz
'x, y, z'
'-x+1/2, y+1/2, -z+1/2'
'-x, -y, -z'
'x-1/2, -y-1/2, z-1/2'

loop_
_atom_site_label
_atom_site_type_symbol
_atom_site_fract_x
_atom_site_fract_y
_atom_site_fract_z
_atom_site_U_iso_or_equiv
_atom_site_adp_type
_atom_site_occupancy
_atom_site_site_symmetry_order
_atom_site_calc_flag
_atom_site_refinement_flags_posn
_atom_site_refinement_flags_adp
_atom_site_refinement_flags_occupancy
_atom_site_disorder_assembly
_atom_site_disorder_group
K001 K 0.36346(4) 0.23177(5) 0.54326(2) 0.03472(19) Uani 1 1 d . . . . .
O1 O 0.47181(14) 0.21164(16) 0.63428(7) 0.0389(5) Uani 1 1 d . . . . .
O6 O 0.35078(14) 0.42642(15) 0.50401(7) 0.0392(5) Uani 1 1 d . . . . .
O2 O 0.58006(14) 0.22371(16) 0.54791(7) 0.0396(5) Uani 1 1 d . . . . .
O5 O 0.22405(15) 0.35891(15) 0.57768(7) 0.0398(5) Uani 1 1 d . . . . .
O3 O 0.27383(15) 0.03907(16) 0.55298(7) 0.0422(5) Uani 1 1 d . . . . .
O4 O 0.35295(16) 0.10497(15) 0.46474(7) 0.0411(5) Uani 1 1 d . . . . .
N1 N 0.06368(17) 0.38319(18) 0.32567(8) 0.0333(5) Uani 1 1 d . . . . .
O7 O 0.77284(18) 0.03288(19) 0.63628(10) 0.0597(7) Uani 1 1 d . . . . .
N3 N 0.48135(19) 0.27863(18) 0.45627(9) 0.0377(6) Uani 1 1 d . . . . .
N4 N 0.25190(17) 0.17855(18) 0.63265(9) 0.0363(6) Uani 1 1 d . . . . .
N2 N 0.18787(18) 0.3169(2) 0.36989(9) 0.0420(6) Uani 1 1 d . . . . .
C19 C -0.0262(2) 0.5153(2) 0.28196(10) 0.0357(6) Uani 1 1 d . . . . .
C14 C -0.0296(2) 0.4287(2) 0.30916(9) 0.0318(6) Uani 1 1 d . . . . .
C4 C 0.0527(2) 0.7129(2) 0.46505(10) 0.0326(6) Uani 1 1 d . . . . .
C15 C -0.1218(2) 0.3804(2) 0.31699(10) 0.0328(6) Uani 1 1 d . . . . .
C2 C 0.0915(2) 0.5847(2) 0.40814(11) 0.0359(6) Uani 1 1 d . . . . .
H3 H 0.1177 0.5666 0.3781 0.043 Uiso 1 1 calc R U . . .
C20 C -0.1263(2) 0.2806(2) 0.34171(10) 0.0358(6) Uani 1 1 d . . . . .
H20 H -0.0575 0.2658 0.3559 0.043 Uiso 1 1 calc R U . . .
C12 C 0.1260(2) 0.3350(2) 0.29480(10) 0.0358(6) Uani 1 1 d . . . . .
H12 H 0.1179 0.3303 0.2610 0.043 Uiso 1 1 calc R U . . .
C11 C 0.1028(2) 0.3697(2) 0.37196(10) 0.0356(6) Uani 1 1 d . . . . .
C16 C -0.2106(2) 0.4227(2) 0.29825(11) 0.0376(7) Uani 1 1 d . . . . .
H16 H -0.2738 0.3928 0.3045 0.045 Uiso 1 1 calc R U . . .
C10 C 0.0170(2) 0.5380(2) 0.48429(10) 0.0347(6) Uani 1 1 d . . . . .
C8 C -0.0221(2) 0.6736(2) 0.54251(10) 0.0352(6) Uani 1 1 d . . . . .
C1 C 0.0534(2) 0.5094(2) 0.43677(10) 0.0353(6) Uani 1 1 d . . . . .
C36 C 0.4219(2) 0.1612(3) 0.67158(11) 0.0439(7) Uani 1 1 d . . . . .
H36A H 0.4597 0.1712 0.7024 0.053 Uiso 1 1 calc R U . . .
H36B H 0.4200 0.0898 0.6647 0.053 Uiso 1 1 calc R U . . .
C23 C 0.0730(2) 0.5664(2) 0.27059(11) 0.0412(7) Uani 1 1 d . . . . .
H23 H 0.1287 0.5353 0.2904 0.049 Uiso 1 1 calc R U . . .
C18 C -0.1174(2) 0.5526(2) 0.26295(11) 0.0415(7) Uani 1 1 d . . . . .
H18 H -0.1167 0.6108 0.2441 0.050 Uiso 1 1 calc R U . . .
C13 C 0.2011(2) 0.2959(2) 0.32278(11) 0.0431(7) Uani 1 1 d . . . . .
H13 H 0.2559 0.2586 0.3111 0.052 Uiso 1 1 calc R U . . .
C9 C 0.0160(2) 0.6394(2) 0.49714(11) 0.0351(6) Uani 1 1 d . . . . .
C17 C -0.2087(2) 0.5067(2) 0.27094(11) 0.0412(7) Uani 1 1 d . . . . .
H17 H -0.2700 0.5332 0.2576 0.049 Uiso 1 1 calc R U . . .
C28 C 0.2519(2) 0.4649(2) 0.51281(12) 0.0422(7) Uani 1 1 d . . . . .
H28A H 0.2000 0.4263 0.4946 0.051 Uiso 1 1 calc R U . . .
H28B H 0.2476 0.5341 0.5019 0.051 Uiso 1 1 calc R U . . .
C32 C 0.5888(2) 0.2522(3) 0.46405(12) 0.0452(8) Uani 1 1 d . . . . .
H32A H 0.6291 0.2856 0.4396 0.054 Uiso 1 1 calc R U . . .
H32B H 0.5964 0.1804 0.4594 0.054 Uiso 1 1 calc R U . . .
C37 C 0.3160(2) 0.2000(3) 0.67510(11) 0.0430(7) Uani 1 1 d . . . . .
H37A H 0.2847 0.1706 0.7035 0.052 Uiso 1 1 calc R U . . .
H37B H 0.3188 0.2721 0.6799 0.052 Uiso 1 1 calc R U . . .
C43 C 0.2224(2) 0.0742(2) 0.63217(11) 0.0431(7) Uani 1 1 d . . . . .
H43A H 0.1663 0.0647 0.6543 0.052 Uiso 1 1 calc R U . . .
H43B H 0.2806 0.0342 0.6441 0.052 Uiso 1 1 calc R U . . .
C3 C 0.0937(2) 0.6813(2) 0.42008(11) 0.0399(7) Uani 1 1 d . . . . .
H4 H 0.1219 0.7281 0.3991 0.048 Uiso 1 1 calc R U . . .
C29 C 0.2322(2) 0.4598(2) 0.56485(12) 0.0419(7) Uani 1 1 d . . . . .
H29A H 0.2884 0.4911 0.5835 0.050 Uiso 1 1 calc R U . . .
H29B H 0.1686 0.4948 0.5717 0.050 Uiso 1 1 calc R U . . .
C35 C 0.5729(2) 0.1771(3) 0.62999(12) 0.0453(8) Uani 1 1 d . . . . .
H35A H 0.5722 0.1073 0.6198 0.054 Uiso 1 1 calc R U . . .
H35B H 0.6098 0.1817 0.6613 0.054 Uiso 1 1 calc R U . . .
C6 C 0.0093(2) 0.8436(2) 0.51899(11) 0.0427(7) Uani 1 1 d . . . . .
H7 H 0.0055 0.9118 0.5262 0.051 Uiso 1 1 calc R U . . .
C42 C 0.1895(2) 0.0380(2) 0.58361(12) 0.0435(7) Uani 1 1 d . . . . .
H42A H 0.1627 -0.0298 0.5860 0.052 Uiso 1 1 calc R U . . .
H42B H 0.1349 0.0807 0.5701 0.052 Uiso 1 1 calc R U . . .
C26 C 0.4731(3) 0.3845(2) 0.44644(12) 0.0463(8) Uani 1 1 d . . . . .
H26A H 0.4916 0.3969 0.4129 0.056 Uiso 1 1 calc R U . . .
H26B H 0.5223 0.4202 0.4676 0.056 Uiso 1 1 calc R U . . .
C38 C 0.4351(2) 0.2225(2) 0.41613(11) 0.0421(7) Uani 1 1 d . . . . .
H38A H 0.4784 0.2290 0.3881 0.051 Uiso 1 1 calc R U . . .
H38B H 0.3684 0.2519 0.4074 0.051 Uiso 1 1 calc R U . . .
C31 C 0.1606(2) 0.2407(2) 0.63209(12) 0.0442(8) Uani 1 1 d . . . . .
H31A H 0.1279 0.2342 0.6633 0.053 Uiso 1 1 calc R U . . .
H31B H 0.1123 0.2158 0.6071 0.053 Uiso 1 1 calc R U . . .
C41 C 0.2482(2) -0.0032(2) 0.50783(12) 0.0454(8) Uani 1 1 d . . . . .
H41A H 0.1891 0.0317 0.4932 0.054 Uiso 1 1 calc R U . . .
H41B H 0.2293 -0.0730 0.5121 0.054 Uiso 1 1 calc R U . . .
C34 C 0.6246(2) 0.2384(3) 0.59390(12) 0.0472(8) Uani 1 1 d . . . . .
H34A H 0.6196 0.3087 0.6027 0.057 Uiso 1 1 calc R U . . .
H34B H 0.6973 0.2206 0.5936 0.057 Uiso 1 1 calc R U . . .
C7 C -0.0256(2) 0.7743(2) 0.55062(12) 0.0419(7) Uani 1 1 d . . . . .
H8 H -0.0536 0.7968 0.5795 0.050 Uiso 1 1 calc R U . . .
C5 C 0.0498(2) 0.8121(2) 0.47660(11) 0.0414(7) Uani 1 1 d . . . . .
H6 H 0.0760 0.8591 0.4551 0.050 Uiso 1 1 calc R U . . .
C40 C 0.3353(2) 0.0036(2) 0.47571(12) 0.0440(7) Uani 1 1 d . . . . .
H40A H 0.3965 -0.0251 0.4916 0.053 Uiso 1 1 calc R U . . .
H40B H 0.3203 -0.0336 0.4459 0.053 Uiso 1 1 calc R U . . .
C27 C 0.3679(3) 0.4250(2) 0.45396(11) 0.0452(8) Uani 1 1 d . . . . .
H27A H 0.3623 0.4924 0.4407 0.054 Uiso 1 1 calc R U . . .
H27B H 0.3166 0.3831 0.4373 0.054 Uiso 1 1 calc R U . . .
C33 C 0.6306(2) 0.2790(3) 0.51261(12) 0.0453(8) Uani 1 1 d . . . . .
H33A H 0.7042 0.2649 0.5147 0.054 Uiso 1 1 calc R U . . .
H33B H 0.6209 0.3503 0.5183 0.054 Uiso 1 1 calc R U . . .
C30 C 0.1800(2) 0.3478(2) 0.62285(12) 0.0446(7) Uani 1 1 d . . . . .
H30A H 0.1155 0.3849 0.6234 0.054 Uiso 1 1 calc R U . . .
H30B H 0.2263 0.3746 0.6482 0.054 Uiso 1 1 calc R U . . .
C21 C -0.2015(3) 0.2795(3) 0.38207(13) 0.0487(8) Uani 1 1 d . . . . .
H21A H -0.1832 0.3308 0.4054 0.073 Uiso 1 1 calc R U . . .
H21B H -0.1995 0.2151 0.3979 0.073 Uiso 1 1 calc R U . . .
H21C H -0.2700 0.2919 0.3688 0.073 Uiso 1 1 calc R U . . .
C22 C -0.1525(3) 0.2013(2) 0.30500(13) 0.0503(8) Uani 1 1 d . . . . .
H22A H -0.2201 0.2139 0.2908 0.075 Uiso 1 1 calc R U . . .
H22B H -0.1518 0.1368 0.3207 0.075 Uiso 1 1 calc R U . . .
H22C H -0.1026 0.2020 0.2799 0.075 Uiso 1 1 calc R U . . .
C39 C 0.4204(2) 0.1151(2) 0.42647(11) 0.0439(7) Uani 1 1 d . . . . .
H39A H 0.3922 0.0815 0.3976 0.053 Uiso 1 1 calc R U . . .
H39B H 0.4864 0.0844 0.4353 0.053 Uiso 1 1 calc R U . . .
C24 C 0.0698(3) 0.6762(2) 0.28299(14) 0.0534(9) Uani 1 1 d . . . . .
H24A H 0.0207 0.7094 0.2615 0.080 Uiso 1 1 calc R U . . .
H24B H 0.1371 0.7050 0.2792 0.080 Uiso 1 1 calc R U . . .
H24C H 0.0496 0.6842 0.3162 0.080 Uiso 1 1 calc R U . . .
C25 C 0.0974(3) 0.5534(3) 0.21792(12) 0.0517(8) Uani 1 1 d . . . . .
H25A H 0.0987 0.4831 0.2101 0.078 Uiso 1 1 calc R U . . .
H25B H 0.1637 0.5825 0.2120 0.078 Uiso 1 1 calc R U . . .
H25C H 0.0453 0.5862 0.1979 0.078 Uiso 1 1 calc R U . . .
B1 B 0.0559(2) 0.4044(3) 0.42172(12) 0.0362(7) Uani 1 1 d . . . . .
C44 C 0.8243(3) 0.0892(3) 0.67196(15) 0.0584(9) Uani 1 1 d . . . . .
H44A H 0.8017 0.0706 0.7042 0.070 Uiso 1 1 calc R U . . .
H44B H 0.8113 0.1602 0.6670 0.070 Uiso 1 1 calc R U . . .
C45 C 0.9357(3) 0.0667(3) 0.66725(16) 0.0648(11) Uani 1 1 d . . . . .
H45A H 0.9682 0.1143 0.6458 0.078 Uiso 1 1 calc R U . . .
H45B H 0.9719 0.0674 0.6988 0.078 Uiso 1 1 calc R U . . .
C47 C 0.8350(3) -0.0460(3) 0.62400(18) 0.0709(12) Uani 1 1 d . . . . .
H47A H 0.8404 -0.0488 0.5888 0.085 Uiso 1 1 calc R U . . .
H47B H 0.8045 -0.1085 0.6347 0.085 Uiso 1 1 calc R U . . .
C46 C 0.9342(3) -0.0349(4) 0.6460(2) 0.0849(15) Uani 1 1 d . . . . .
H46A H 0.9870 -0.0416 0.6219 0.102 Uiso 1 1 calc R U . . .
H46B H 0.9460 -0.0852 0.6712 0.102 Uiso 1 1 calc R U . . .

loop_
_atom_site_aniso_label
_atom_site_aniso_U_11
_atom_site_aniso_U_22
_atom_site_aniso_U_33
_atom_site_aniso_U_23
_atom_site_aniso_U_13
_atom_site_aniso_U_12
K001 0.0306(3) 0.0386(3) 0.0352(4) -0.0010(3) 0.0031(2) 0.0005(3)
O1 0.0264(10) 0.0510(13) 0.0396(11) 0.0053(9) 0.0027(8) 0.0054(9)
O6 0.0297(10) 0.0458(12) 0.0421(12) -0.0016(9) -0.0026(8) 0.0007(9)
O2 0.0296(10) 0.0492(12) 0.0401(12) 0.0003(9) 0.0022(8) -0.0048(9)
O5 0.0383(11) 0.0371(11) 0.0445(12) -0.0001(9) 0.0078(9) 0.0044(9)
O3 0.0348(11) 0.0490(13) 0.0430(12) 0.0001(9) 0.0050(9) -0.0072(9)
O4 0.0447(12) 0.0390(11) 0.0401(12) -0.0043(9) 0.0091(9) -0.0028(9)
N1 0.0267(11) 0.0433(14) 0.0301(12) -0.0052(10) 0.0041(9) 0.0026(10)
O7 0.0418(13) 0.0663(16) 0.0706(17) -0.0146(13) -0.0042(12) 0.0062(12)
N3 0.0358(13) 0.0414(14) 0.0362(13) 0.0016(10) 0.0060(10) 0.0002(11)
N4 0.0269(12) 0.0429(14) 0.0394(14) 0.0031(11) 0.0029(10) 0.0011(10)
N2 0.0320(13) 0.0562(16) 0.0379(14) -0.0049(12) 0.0014(10) 0.0089(12)
C19 0.0358(15) 0.0404(16) 0.0312(15) -0.0037(12) 0.0047(12) 0.0001(13)
C14 0.0283(14) 0.0402(16) 0.0270(14) -0.0061(11) 0.0019(11) 0.0049(12)
C4 0.0258(13) 0.0371(16) 0.0347(15) -0.0014(12) -0.0039(11) -0.0002(11)
C15 0.0298(14) 0.0403(16) 0.0287(14) -0.0049(12) 0.0043(11) 0.0004(12)
C2 0.0310(14) 0.0409(16) 0.0353(15) -0.0066(12) -0.0033(12) 0.0040(12)
C20 0.0331(15) 0.0393(16) 0.0352(16) 0.0005(12) 0.0029(12) 0.0021(12)
C12 0.0324(15) 0.0462(17) 0.0291(15) -0.0077(12) 0.0073(11) 0.0040(13)
C11 0.0285(14) 0.0429(16) 0.0353(16) -0.0089(12) 0.0004(11) 0.0009(12)
C16 0.0276(14) 0.0453(17) 0.0401(16) -0.0039(13) 0.0041(12) 0.0014(12)
C10 0.0262(14) 0.0381(16) 0.0395(16) 0.0046(12) -0.0042(11) 0.0023(12)
C8 0.0267(14) 0.0484(18) 0.0303(15) -0.0001(12) -0.0017(11) -0.0009(12)
C1 0.0279(14) 0.0446(17) 0.0334(15) 0.0029(12) -0.0006(11) 0.0031(12)
C36 0.0394(17) 0.060(2) 0.0324(16) 0.0103(14) -0.0025(13) 0.0024(15)
C23 0.0413(17) 0.0421(17) 0.0406(17) -0.0047(13) 0.0089(13) -0.0030(13)
C18 0.0456(18) 0.0402(17) 0.0389(17) 0.0001(13) 0.0037(13) 0.0056(14)
C13 0.0353(16) 0.0560(19) 0.0382(17) -0.0074(14) 0.0069(13) 0.0091(14)
C9 0.0289(14) 0.0378(16) 0.0383(16) 0.0022(12) -0.0019(12) -0.0005(12)
C17 0.0367(16) 0.0492(18) 0.0376(17) -0.0024(13) -0.0004(13) 0.0078(14)
C28 0.0296(15) 0.0379(17) 0.059(2) 0.0041(14) -0.0035(13) -0.0003(13)
C32 0.0341(16) 0.058(2) 0.0438(18) -0.0023(15) 0.0120(13) -0.0004(14)
C37 0.0379(16) 0.058(2) 0.0331(16) 0.0003(14) 0.0033(13) 0.0005(14)
C43 0.0381(16) 0.0480(18) 0.0435(18) 0.0099(14) 0.0073(13) -0.0031(14)
C3 0.0391(16) 0.0433(18) 0.0374(16) 0.0036(13) 0.0017(13) -0.0053(13)
C29 0.0321(15) 0.0345(16) 0.059(2) -0.0017(14) 0.0010(14) 0.0011(12)
C35 0.0265(14) 0.063(2) 0.0459(18) 0.0000(15) -0.0006(13) 0.0083(14)
C6 0.0440(17) 0.0396(17) 0.0442(18) -0.0022(13) -0.0014(14) 0.0013(14)
C42 0.0323(15) 0.0478(18) 0.0507(19) 0.0048(15) 0.0064(13) -0.0089(14)
C26 0.055(2) 0.0426(18) 0.0419(18) 0.0025(14) 0.0091(15) -0.0083(15)
C38 0.0440(17) 0.0504(18) 0.0324(16) 0.0004(13) 0.0065(13) 0.0001(14)
C31 0.0302(15) 0.055(2) 0.0474(19) 0.0044(15) 0.0083(13) 0.0042(14)
C41 0.0442(18) 0.0465(18) 0.0454(18) -0.0059(14) 0.0002(14) -0.0054(14)
C34 0.0266(15) 0.067(2) 0.0483(19) -0.0036(16) -0.0001(13) -0.0050(14)
C7 0.0376(16) 0.0476(18) 0.0404(17) -0.0012(14) 0.0003(13) -0.0009(14)
C5 0.0438(17) 0.0387(17) 0.0415(17) 0.0015(13) -0.0015(13) -0.0027(14)
C40 0.0438(18) 0.0393(17) 0.0489(19) -0.0053(14) 0.0025(14) -0.0012(14)
C27 0.0548(19) 0.0437(18) 0.0367(17) 0.0029(13) -0.0038(14) 0.0034(15)
C33 0.0278(15) 0.057(2) 0.0518(19) 0.0045(15) 0.0072(13) -0.0069(14)
C30 0.0398(17) 0.0512(19) 0.0433(18) -0.0011(14) 0.0075(14) 0.0085(14)
C21 0.0453(18) 0.051(2) 0.051(2) 0.0058(15) 0.0167(15) 0.0014(15)
C22 0.059(2) 0.0423(18) 0.049(2) -0.0030(15) -0.0025(16) -0.0021(16)
C39 0.0437(17) 0.0490(19) 0.0391(17) -0.0096(14) 0.0058(14) 0.0025(14)
C24 0.062(2) 0.0414(19) 0.057(2) -0.0058(15) 0.0121(17) -0.0065(16)
C25 0.053(2) 0.053(2) 0.050(2) -0.0055(16) 0.0169(16) -0.0124(16)
B1 0.0290(16) 0.0427(19) 0.0367(18) -0.0031(14) -0.0011(13) 0.0042(14)
C44 0.0421(19) 0.067(2) 0.065(2) -0.0093(19) -0.0029(17) -0.0043(17)
C45 0.0380(19) 0.077(3) 0.079(3) -0.010(2) -0.0004(18) -0.0060(18)
C47 0.059(2) 0.062(3) 0.091(3) -0.017(2) -0.018(2) 0.013(2)
C46 0.044(2) 0.090(3) 0.120(4) -0.037(3) -0.006(2) 0.005(2)

loop_
_atom_type_symbol
_atom_type_description
_atom_type_scat_dispersion_real
_atom_type_scat_dispersion_imag
_atom_type_scat_source
C C 0.0181 0.0091 'International Tables Vol C Tables 4.2.6.8 and 6.1.1.4'
H H 0.0000 0.0000 'International Tables Vol C Tables 4.2.6.8 and 6.1.1.4'
N N 0.0311 0.0180 'International Tables Vol C Tables 4.2.6.8 and 6.1.1.4'
B B 0.0090 0.0039 'International Tables Vol C Tables 4.2.6.8 and 6.1.1.4'
K K 0.3868 1.0657 'International Tables Vol C Tables 4.2.6.8 and 6.1.1.4'
O O 0.0492 0.0322 'International Tables Vol C Tables 4.2.6.8 and 6.1.1.4'

loop_
_geom_angle_atom_site_label_1
_geom_angle_atom_site_label_2
_geom_angle_atom_site_label_3
_geom_angle
_geom_angle_site_symmetry_1
_geom_angle_site_symmetry_3
_geom_angle_publ_flag
O5 K001 O4 130.78(7) . . ?
O5 K001 O2 133.99(7) . . ?
O4 K001 O2 92.05(6) . . ?
O5 K001 O6 61.18(6) . . ?
O4 K001 O6 105.56(6) . . ?
O2 K001 O6 95.65(6) . . ?
O5 K001 O1 93.99(6) . . ?
O4 K001 O1 130.11(6) . . ?
O2 K001 O1 59.43(6) . . ?
O6 K001 O1 116.43(6) . . ?
O5 K001 O3 104.97(6) . . ?
O4 K001 O3 60.30(6) . . ?
O2 K001 O3 111.89(6) . . ?
O6 K001 O3 148.57(6) . . ?
O1 K001 O3 91.36(6) . . ?
O5 K001 N3 121.78(7) . . ?
O4 K001 N3 60.46(6) . . ?
O2 K001 N3 60.01(6) . . ?
O6 K001 N3 61.25(6) . . ?
O1 K001 N3 118.62(6) . . ?
O3 K001 N3 119.59(7) . . ?
O5 K001 N4 60.50(6) . . ?
O4 K001 N4 119.24(7) . . ?
O2 K001 N4 117.76(6) . . ?
O6 K001 N4 120.81(6) . . ?
O1 K001 N4 59.42(6) . . ?
O3 K001 N4 59.63(6) . . ?
N3 K001 N4 177.48(7) . . ?
C35 O1 C36 111.1(2) . . ?
C35 O1 K001 113.28(17) . . ?
C36 O1 K001 117.50(16) . . ?
C27 O6 C28 110.4(2) . . ?
C27 O6 K001 110.74(17) . . ?
C28 O6 K001 108.23(16) . . ?
C34 O2 C33 111.5(2) . . ?
C34 O2 K001 114.98(17) . . ?
C33 O2 K001 116.05(17) . . ?
C30 O5 C29 111.4(2) . . ?
C30 O5 K001 123.37(17) . . ?
C29 O5 K001 117.70(17) . . ?
C41 O3 C42 111.2(2) . . ?
C41 O3 K001 111.71(17) . . ?
C42 O3 K001 113.29(17) . . ?
C39 O4 C40 111.4(2) . . ?
C39 O4 K001 121.06(17) . . ?
C40 O4 K001 115.45(17) . . ?
C12 N1 C11 108.0(2) . . ?
C12 N1 C14 121.7(2) . . ?
C11 N1 C14 130.0(2) . . ?
C47 O7 C44 108.4(3) . . ?
C26 N3 C32 109.4(2) . . ?
C26 N3 C38 109.8(2) . . ?
C32 N3 C38 111.1(2) . . ?
C26 N3 K001 108.83(18) . . ?
C32 N3 K001 110.58(18) . . ?
C38 N3 K001 107.11(17) . . ?
C37 N4 C43 110.2(2) . . ?
C37 N4 C31 110.2(2) . . ?
C43 N4 C31 109.7(2) . . ?
C37 N4 K001 109.74(17) . . ?
C43 N4 K001 111.01(18) . . ?
C31 N4 K001 105.92(17) . . ?
C11 N2 C13 106.8(2) . . ?
C18 C19 C14 118.0(3) . . ?
C18 C19 C23 119.4(3) . . ?
C14 C19 C23 122.6(3) . . ?
C19 C14 C15 121.3(3) . . ?
C19 C14 N1 119.4(2) . . ?
C15 C14 N1 119.0(3) . . ?
C5 C4 C9 121.2(3) . . ?
C5 C4 C3 120.3(3) . . ?
C9 C4 C3 118.6(3) . . ?
C16 C15 C14 118.1(3) . . ?
C16 C15 C20 119.5(3) . . ?
C14 C15 C20 122.2(2) . . ?
C3 C2 C1 124.8(3) . . ?
C3 C2 H3 117.6 . . ?
C1 C2 H3 117.6 . . ?
C22 C20 C15 109.7(2) . . ?
C22 C20 C21 110.7(3) . . ?
C15 C20 C21 112.3(2) . . ?
C22 C20 H20 108.0 . . ?
C15 C20 H20 108.0 . . ?
C21 C20 H20 108.0 . . ?
C13 C12 N1 105.5(2) . . ?
C13 C12 H12 127.3 . . ?
N1 C12 H12 127.3 . . ?
N2 C11 N1 108.5(2) . . ?
N2 C11 B1 122.8(3) . . ?
N1 C11 B1 128.6(2) . . ?
C17 C16 C15 121.5(3) . . ?
C17 C16 H16 119.3 . . ?
C15 C16 H16 119.3 . . ?
C9 C10 C10 122.4(3) . 3_566 ?
C9 C10 C1 119.1(3) . . ?
C10 C10 C1 118.5(3) 3_566 . ?
C7 C8 C9 118.1(3) . . ?
C7 C8 B1 124.2(3) . 3_566 ?
C9 C8 B1 117.6(3) . 3_566 ?
C2 C1 C10 117.0(3) . . ?
C2 C1 B1 121.8(3) . . ?
C10 C1 B1 121.1(3) . . ?
O1 C36 C37 109.5(2) . . ?
O1 C36 H36A 109.8 . . ?
C37 C36 H36A 109.8 . . ?
O1 C36 H36B 109.8 . . ?
C37 C36 H36B 109.8 . . ?
H36A C36 H36B 108.2 . . ?
C19 C23 C25 110.9(3) . . ?
C19 C23 C24 111.5(3) . . ?
C25 C23 C24 109.8(3) . . ?
C19 C23 H23 108.2 . . ?
C25 C23 H23 108.2 . . ?
C24 C23 H23 108.2 . . ?
C17 C18 C19 121.4(3) . . ?
C17 C18 H18 119.3 . . ?
C19 C18 H18 119.3 . . ?
C12 C13 N2 111.2(3) . . ?
C12 C13 H13 124.4 . . ?
N2 C13 H13 124.4 . . ?
C10 C9 C4 120.6(3) . . ?
C10 C9 C8 122.3(3) . . ?
C4 C9 C8 117.1(3) . . ?
C16 C17 C18 119.7(3) . . ?
C16 C17 H17 120.1 . . ?
C18 C17 H17 120.1 . . ?
O6 C28 C29 109.9(2) . . ?
O6 C28 H28A 109.7 . . ?
C29 C28 H28A 109.7 . . ?
O6 C28 H28B 109.7 . . ?
C29 C28 H28B 109.7 . . ?
H28A C28 H28B 108.2 . . ?
N3 C32 C33 113.6(3) . . ?
N3 C32 H32A 108.8 . . ?
C33 C32 H32A 108.8 . . ?
N3 C32 H32B 108.8 . . ?
C33 C32 H32B 108.8 . . ?
H32A C32 H32B 107.7 . . ?
N4 C37 C36 113.1(3) . . ?
N4 C37 H37A 109.0 . . ?
C36 C37 H37A 109.0 . . ?
N4 C37 H37B 109.0 . . ?
C36 C37 H37B 109.0 . . ?
H37A C37 H37B 107.8 . . ?
N4 C43 C42 113.2(3) . . ?
N4 C43 H43A 108.9 . . ?
C42 C43 H43A 108.9 . . ?
N4 C43 H43B 108.9 . . ?
C42 C43 H43B 108.9 . . ?
H43A C43 H43B 107.7 . . ?
C2 C3 C4 119.7(3) . . ?
C2 C3 H4 120.2 . . ?
C4 C3 H4 120.2 . . ?
O5 C29 C28 108.0(3) . . ?
O5 C29 H29A 110.1 . . ?
C28 C29 H29A 110.1 . . ?
O5 C29 H29B 110.1 . . ?
C28 C29 H29B 110.1 . . ?
H29A C29 H29B 108.4 . . ?
O1 C35 C34 108.9(3) . . ?
O1 C35 H35A 109.9 . . ?
C34 C35 H35A 109.9 . . ?
O1 C35 H35B 109.9 . . ?
C34 C35 H35B 109.9 . . ?
H35A C35 H35B 108.3 . . ?
C7 C6 C5 118.9(3) . . ?
C7 C6 H7 120.5 . . ?
C5 C6 H7 120.5 . . ?
O3 C42 C43 109.5(2) . . ?
O3 C42 H42A 109.8 . . ?
C43 C42 H42A 109.8 . . ?
O3 C42 H42B 109.8 . . ?
C43 C42 H42B 109.8 . . ?
H42A C42 H42B 108.2 . . ?
N3 C26 C27 113.1(3) . . ?
N3 C26 H26A 109.0 . . ?
C27 C26 H26A 109.0 . . ?
N3 C26 H26B 109.0 . . ?
C27 C26 H26B 109.0 . . ?
H26A C26 H26B 107.8 . . ?
N3 C38 C39 114.2(3) . . ?
N3 C38 H38A 108.7 . . ?
C39 C38 H38A 108.7 . . ?
N3 C38 H38B 108.7 . . ?
C39 C38 H38B 108.7 . . ?
H38A C38 H38B 107.6 . . ?
N4 C31 C30 114.4(3) . . ?
N4 C31 H31A 108.6 . . ?
C30 C31 H31A 108.6 . . ?
N4 C31 H31B 108.6 . . ?
C30 C31 H31B 108.6 . . ?
H31A C31 H31B 107.6 . . ?
O3 C41 C40 110.2(3) . . ?
O3 C41 H41A 109.6 . . ?
C40 C41 H41A 109.6 . . ?
O3 C41 H41B 109.6 . . ?
C40 C41 H41B 109.6 . . ?
H41A C41 H41B 108.1 . . ?
O2 C34 C35 110.6(3) . . ?
O2 C34 H34A 109.5 . . ?
C35 C34 H34A 109.5 . . ?
O2 C34 H34B 109.5 . . ?
C35 C34 H34B 109.5 . . ?
H34A C34 H34B 108.1 . . ?
C6 C7 C8 123.7(3) . . ?
C6 C7 H8 118.2 . . ?
C8 C7 H8 118.2 . . ?
C6 C5 C4 121.0(3) . . ?
C6 C5 H6 119.5 . . ?
C4 C5 H6 119.5 . . ?
O4 C40 C41 108.9(3) . . ?
O4 C40 H40A 109.9 . . ?
C41 C40 H40A 109.9 . . ?
O4 C40 H40B 109.9 . . ?
C41 C40 H40B 109.9 . . ?
H40A C40 H40B 108.3 . . ?
O6 C27 C26 108.5(3) . . ?
O6 C27 H27A 110.0 . . ?
C26 C27 H27A 110.0 . . ?
O6 C27 H27B 110.0 . . ?
C26 C27 H27B 110.0 . . ?
H27A C27 H27B 108.4 . . ?
O2 C33 C32 109.4(3) . . ?
O2 C33 H33A 109.8 . . ?
C32 C33 H33A 109.8 . . ?
O2 C33 H33B 109.8 . . ?
C32 C33 H33B 109.8 . . ?
H33A C33 H33B 108.2 . . ?
O5 C30 C31 109.5(3) . . ?
O5 C30 H30A 109.8 . . ?
C31 C30 H30A 109.8 . . ?
O5 C30 H30B 109.8 . . ?
C31 C30 H30B 109.8 . . ?
H30A C30 H30B 108.2 . . ?
C20 C21 H21A 109.5 . . ?
C20 C21 H21B 109.5 . . ?
H21A C21 H21B 109.5 . . ?
C20 C21 H21C 109.5 . . ?
H21A C21 H21C 109.5 . . ?
H21B C21 H21C 109.5 . . ?
C20 C22 H22A 109.5 . . ?
C20 C22 H22B 109.5 . . ?
H22A C22 H22B 109.5 . . ?
C20 C22 H22C 109.5 . . ?
H22A C22 H22C 109.5 . . ?
H22B C22 H22C 109.5 . . ?
O4 C39 C38 109.1(2) . . ?
O4 C39 H39A 109.9 . . ?
C38 C39 H39A 109.9 . . ?
O4 C39 H39B 109.9 . . ?
C38 C39 H39B 109.9 . . ?
H39A C39 H39B 108.3 . . ?
C23 C24 H24A 109.5 . . ?
C23 C24 H24B 109.5 . . ?
H24A C24 H24B 109.5 . . ?
C23 C24 H24C 109.5 . . ?
H24A C24 H24C 109.5 . . ?
H24B C24 H24C 109.5 . . ?
C23 C25 H25A 109.5 . . ?
C23 C25 H25B 109.5 . . ?
H25A C25 H25B 109.5 . . ?
C23 C25 H25C 109.5 . . ?
H25A C25 H25C 109.5 . . ?
H25B C25 H25C 109.5 . . ?
C1 B1 C8 118.0(3) . 3_566 ?
C1 B1 C11 122.5(3) . . ?
C8 B1 C11 119.3(3) 3_566 . ?
O7 C44 C45 106.0(3) . . ?
O7 C44 H44A 110.5 . . ?
C45 C44 H44A 110.5 . . ?
O7 C44 H44B 110.5 . . ?
C45 C44 H44B 110.5 . . ?
H44A C44 H44B 108.7 . . ?
C46 C45 C44 102.7(3) . . ?
C46 C45 H45A 111.2 . . ?
C44 C45 H45A 111.2 . . ?
C46 C45 H45B 111.2 . . ?
C44 C45 H45B 111.2 . . ?
H45A C45 H45B 109.1 . . ?
O7 C47 C46 110.4(3) . . ?
O7 C47 H47A 109.6 . . ?
C46 C47 H47A 109.6 . . ?
O7 C47 H47B 109.6 . . ?
C46 C47 H47B 109.6 . . ?
H47A C47 H47B 108.1 . . ?
C47 C46 C45 105.4(3) . . ?
C47 C46 H46A 110.7 . . ?
C45 C46 H46A 110.7 . . ?
C47 C46 H46B 110.7 . . ?
C45 C46 H46B 110.7 . . ?
H46A C46 H46B 108.8 . . ?

loop_
_geom_bond_atom_site_label_1
_geom_bond_atom_site_label_2
_geom_bond_distance
_geom_bond_site_symmetry_2
_geom_bond_publ_flag
K001 O5 2.723(2) . ?
K001 O4 2.791(2) . ?
K001 O2 2.860(2) . ?
K001 O6 2.867(2) . ?
K001 O1 2.890(2) . ?
K001 O3 2.891(2) . ?
K001 N3 2.999(3) . ?
K001 N4 3.030(2) . ?
O1 C35 1.424(3) . ?
O1 C36 1.427(4) . ?
O6 C27 1.425(4) . ?
O6 C28 1.435(4) . ?
O2 C34 1.410(4) . ?
O2 C33 1.425(4) . ?
O5 C30 1.415(4) . ?
O5 C29 1.422(4) . ?
O3 C41 1.417(4) . ?
O3 C42 1.426(4) . ?
O4 C39 1.421(4) . ?
O4 C40 1.432(4) . ?
N1 C12 1.377(4) . ?
N1 C11 1.389(4) . ?
N1 C14 1.440(3) . ?
O7 C47 1.400(5) . ?
O7 C44 1.414(4) . ?
N3 C26 1.468(4) . ?
N3 C32 1.472(4) . ?
N3 C38 1.473(4) . ?
N4 C37 1.463(4) . ?
N4 C43 1.470(4) . ?
N4 C31 1.472(4) . ?
N2 C11 1.336(4) . ?
N2 C13 1.364(4) . ?
C19 C18 1.396(4) . ?
C19 C14 1.403(4) . ?
C19 C23 1.525(4) . ?
C14 C15 1.406(4) . ?
C4 C5 1.387(4) . ?
C4 C9 1.437(4) . ?
C4 C3 1.450(4) . ?
C15 C16 1.392(4) . ?
C15 C20 1.524(4) . ?
C2 C3 1.355(4) . ?
C2 C1 1.402(4) . ?
C2 H3 0.9500 . ?
C20 C22 1.520(4) . ?
C20 C21 1.527(4) . ?
C20 H20 1.0000 . ?
C12 C13 1.351(4) . ?
C12 H12 0.9500 . ?
C11 B1 1.611(4) . ?
C16 C17 1.375(4) . ?
C16 H16 0.9500 . ?
C10 C9 1.424(4) . ?
C10 C10 1.438(6) 3_566 ?
C10 C1 1.479(4) . ?
C8 C7 1.388(5) . ?
C8 C9 1.456(4) . ?
C8 B1 1.533(5) 3_566 ?
C1 B1 1.489(5) . ?
C36 C37 1.501(4) . ?
C36 H36A 0.9900 . ?
C36 H36B 0.9900 . ?
C23 C25 1.528(4) . ?
C23 C24 1.533(5) . ?
C23 H23 1.0000 . ?
C18 C17 1.382(5) . ?
C18 H18 0.9500 . ?
C13 H13 0.9500 . ?
C17 H17 0.9500 . ?
C28 C29 1.488(5) . ?
C28 H28A 0.9900 . ?
C28 H28B 0.9900 . ?
C32 C33 1.494(5) . ?
C32 H32A 0.9900 . ?
C32 H32B 0.9900 . ?
C37 H37A 0.9900 . ?
C37 H37B 0.9900 . ?
C43 C42 1.495(5) . ?
C43 H43A 0.9900 . ?
C43 H43B 0.9900 . ?
C3 H4 0.9500 . ?
C29 H29A 0.9900 . ?
C29 H29B 0.9900 . ?
C35 C34 1.491(5) . ?
C35 H35A 0.9900 . ?
C35 H35B 0.9900 . ?
C6 C7 1.382(5) . ?
C6 C5 1.384(5) . ?
C6 H7 0.9500 . ?
C42 H42A 0.9900 . ?
C42 H42B 0.9900 . ?
C26 C27 1.515(5) . ?
C26 H26A 0.9900 . ?
C26 H26B 0.9900 . ?
C38 C39 1.501(5) . ?
C38 H38A 0.9900 . ?
C38 H38B 0.9900 . ?
C31 C30 1.502(5) . ?
C31 H31A 0.9900 . ?
C31 H31B 0.9900 . ?
C41 C40 1.485(5) . ?
C41 H41A 0.9900 . ?
C41 H41B 0.9900 . ?
C34 H34A 0.9900 . ?
C34 H34B 0.9900 . ?
C7 H8 0.9500 . ?
C5 H6 0.9500 . ?
C40 H40A 0.9900 . ?
C40 H40B 0.9900 . ?
C27 H27A 0.9900 . ?
C27 H27B 0.9900 . ?
C33 H33A 0.9900 . ?
C33 H33B 0.9900 . ?
C30 H30A 0.9900 . ?
C30 H30B 0.9900 . ?
C21 H21A 0.9800 . ?
C21 H21B 0.9800 . ?
C21 H21C 0.9800 . ?
C22 H22A 0.9800 . ?
C22 H22B 0.9800 . ?
C22 H22C 0.9800 . ?
C39 H39A 0.9900 . ?
C39 H39B 0.9900 . ?
C24 H24A 0.9800 . ?
C24 H24B 0.9800 . ?
C24 H24C 0.9800 . ?
C25 H25A 0.9800 . ?
C25 H25B 0.9800 . ?
C25 H25C 0.9800 . ?
B1 C8 1.533(5) 3_566 ?
C44 C45 1.512(5) . ?
C44 H44A 0.9900 . ?
C44 H44B 0.9900 . ?
C45 C46 1.503(6) . ?
C45 H45A 0.9900 . ?
C45 H45B 0.9900 . ?
C47 C46 1.436(6) . ?
C47 H47A 0.9900 . ?
C47 H47B 0.9900 . ?
C46 H46A 0.9900 . ?
C46 H46B 0.9900 . ?
